data_2211975
loop_
_publ_author_name
'Yu, Qing'
'Bao, Xiao-Ge'
'Zhang, Xiu-Qing'
'Bian, He-Dong'
'Liang, Hong'

_publ_section_title
;
 Diaquabis(6-oxo-1,4,5,6-tetrahydropyridazine-3-carboxylato)cobalt(II)
 dihydrate
;
_journal_coeditor_code XU2142
_journal_issue 1
_journal_name_full 'Acta Crystallographica Section E'
_journal_page_first m138
_journal_page_last m139
_journal_paper_doi 10.1107/S1600536806049427
_journal_volume 63
_journal_year 2007
_chemical_formula_iupac '[Co (C5 H5 N2 O3)2 (H2 O)2], 2H2 O'
_chemical_formula_moiety 'C10 H14 Co N4 O8, 2(H2 O)'
_chemical_formula_sum 'C10 H18 Co N4 O10'
_chemical_formula_weight 413.21
_chemical_name_systematic
;Diaquabis(6-oxo-1,4,5,6-tetrahydropyridazine-3-carboxylato)cobalt(II)
 dihydrate
;
_space_group_IT_number 14
_symmetry_cell_setting monoclinic
_symmetry_space_group_name_Hall '-P 2ybc'
_symmetry_space_group_name_H-M 'P 1 21/c 1'
_atom_sites_solution_hydrogens geom
_atom_sites_solution_primary direct
_atom_sites_solution_secondary difmap
_audit_creation_method SHELXL-97
_cell_angle_alpha 90.00
_cell_angle_beta 114.07(8)
_cell_angle_gamma 90.00
_cell_formula_units_Z 2
_cell_length_a 5.727(9)
_cell_length_b 18.48(3)
_cell_length_c 8.673(11)
_cell_measurement_reflns_used 1938
_cell_measurement_temperature 294(2)
_cell_measurement_theta_max 25.0
_cell_measurement_theta_min 2.8
_cell_volume 838(2)
_computing_cell_refinement 'SAINT (Bruker, 1998)'
_computing_data_collection 'SMART (Bruker, 1998)'
_computing_data_reduction SAINT
_computing_molecular_graphics 'SHELXTL (Bruker, 1997)'
_computing_publication_material SHELXTL
_computing_structure_refinement 'SHELXL97 (Sheldrick, 1997)'
_computing_structure_solution 'SHELXS97 (Sheldrick, 1997)'
_diffrn_ambient_temperature 294(2)
_diffrn_measured_fraction_theta_full 0.97
_diffrn_measured_fraction_theta_max 0.97
_diffrn_measurement_device_type 'Bruker SMART CCD area-detector'
_diffrn_measurement_method '\f and \w'
_diffrn_radiation_monochromator graphite
_diffrn_radiation_source 'fine-focus sealed tube'
_diffrn_radiation_type MoK\a
_diffrn_radiation_wavelength 0.71073
_diffrn_reflns_av_R_equivalents 0.099
_diffrn_reflns_av_sigmaI/netI 0.106
_diffrn_reflns_limit_h_max 3
_diffrn_reflns_limit_h_min -6
_diffrn_reflns_limit_k_max 21
_diffrn_reflns_limit_k_min -19
_diffrn_reflns_limit_l_max 10
_diffrn_reflns_limit_l_min -10
_diffrn_reflns_number 3524
_diffrn_reflns_theta_full 25.0
_diffrn_reflns_theta_max 25.0
_diffrn_reflns_theta_min 2.2
_diffrn_standards_number 0
_exptl_absorpt_coefficient_mu 1.083
_exptl_absorpt_correction_T_max 0.918
_exptl_absorpt_correction_T_min 0.812
_exptl_absorpt_correction_type multi-scan
_exptl_absorpt_process_details '(SADABS; Bruker, 1998)'
_exptl_crystal_colour orange
_exptl_crystal_density_diffrn 1.637
_exptl_crystal_density_method 'not measured'
_exptl_crystal_description block
_exptl_crystal_F_000 426
_exptl_crystal_size_max 0.20
_exptl_crystal_size_mid 0.12
_exptl_crystal_size_min 0.08
_refine_diff_density_max 1.31
_refine_diff_density_min -0.77
_refine_ls_extinction_method none
_refine_ls_goodness_of_fit_ref 1.064
_refine_ls_hydrogen_treatment constr
_refine_ls_matrix_type full
_refine_ls_number_parameters 115
_refine_ls_number_reflns 1429
_refine_ls_number_restraints 4
_refine_ls_restrained_S_all 1.066
_refine_ls_R_factor_all 0.108
_refine_ls_R_factor_gt 0.083
_refine_ls_shift/su_max 0.000
_refine_ls_shift/su_mean 0.000
_refine_ls_structure_factor_coef Fsqd
_refine_ls_weighting_details 'calc w=1/[\s^2^(Fo^2^)+(0.085P)^2^+4.3246P] where P=(Fo^2^+2Fc^2^)/3'
_refine_ls_weighting_scheme calc
_refine_ls_wR_factor_gt 0.192
_refine_ls_wR_factor_ref 0.201
_reflns_number_gt 1095
_reflns_number_total 1429
_reflns_threshold_expression I>2\s(I)
_cod_data_source_file xu2142.cif
_cod_data_source_block I
_cod_depositor_comments
;
The following automatic conversions were performed:
'_symmetry_cell_setting' value 'Monoclinic' changed to 'monoclinic'
according to '/home/saulius/struct/CIF-dictionaries/cif_core.dic'
dictionary named 'cif_core.dic' version 2.4.1 from 2010-06-29.

Automatic conversion script
Id: cif_fix_enum 1527 2010-12-29 10:47:43Z saulius 

The following automatic conversions were performed:

'_symmetry_cell_setting' value 'Monoclinic' changed to 'monoclinic'
according to /home/saulius/struct/CIF-dictionaries/cif_core.dic
dictionary named 'cif_core.dic' version 2.4.1 from 2010-06-29.

Automatic conversion script
Id: cif_fix_values 1715 2011-07-08 13:25:40Z adriana 
;
_cod_original_sg_symbol_H-M 'P 21/c'
_cod_database_code 2211975
_cod_database_fobs_code 2211975

loop_
_symmetry_equiv_pos_as_xyz
'x, y, z'
'-x, y+1/2, -z+1/2'
'-x, -y, -z'
'x, -y-1/2, z-1/2'

loop_
_atom_site_type_symbol
_atom_site_label
_atom_site_fract_x
_atom_site_fract_y
_atom_site_fract_z
_atom_site_U_iso_or_equiv
_atom_site_adp_type
_atom_site_calc_flag
_atom_site_refinement_flags
_atom_site_occupancy
Co Co1 1.0000 0.0000 0.0000 0.0202(4) Uani d S 1
O O1 1.2325(9) 0.0894(2) 0.0133(6) 0.0261(11) Uani d . 1
O O2 1.3997(10) 0.1928(3) 0.1620(7) 0.0306(12) Uani d . 1
O O3 0.6560(9) 0.0672(3) 0.4887(6) 0.0374(13) Uani d . 1
N N1 0.9611(9) 0.0644(3) 0.1973(7) 0.0186(11) Uani d D 1
N N2 0.8069(10) 0.0482(3) 0.2834(7) 0.0232(13) Uani d D 1
H H2B 0.6461 0.0473 0.2089 0.028 Uiso d R 1
C C1 1.2577(11) 0.1366(3) 0.1281(8) 0.0212(14) Uani d . 1
C C2 1.1015(12) 0.1232(4) 0.2375(8) 0.0220(14) Uani d . 1
C C3 1.1096(15) 0.1756(4) 0.3750(10) 0.0327(17) Uani d . 1
H H3A 0.9932 0.2153 0.3237 0.039 Uiso calc R 1
H H3B 1.2807 0.1954 0.4299 0.039 Uiso calc R 1
C C4 1.0349(13) 0.1387(4) 0.5107(10) 0.0318(17) Uani d . 1
H H4C 1.1831 0.1142 0.5930 0.038 Uiso calc R 1
H H4D 0.9816 0.1755 0.5694 0.038 Uiso calc R 1
C C5 0.8154(12) 0.0835(4) 0.4289(8) 0.0242(15) Uani d . 1
O O4 0.6629(8) 0.0554(3) -0.1858(6) 0.0258(11) Uani d D 1
H H4A 0.6550 0.0992 -0.1588 0.031 Uiso d RD 1
H H4B 0.6400 0.0470 -0.2873 0.031 Uiso d RD 1
O O5 0.6331(10) 0.3040(3) 0.4150(7) 0.0367(13) Uani d . 1
H H5A 0.5646 0.2715 0.3406 0.044 Uiso d R 1
H H5B 0.6156 0.2886 0.5021 0.044 Uiso d R 1

loop_
_atom_site_aniso_label
_atom_site_aniso_U_11
_atom_site_aniso_U_22
_atom_site_aniso_U_33
_atom_site_aniso_U_12
_atom_site_aniso_U_13
_atom_site_aniso_U_23
Co1 0.0143(6) 0.0251(7) 0.0213(7) -0.0024(5) 0.0075(5) -0.0049(5)
O1 0.021(2) 0.029(3) 0.034(3) -0.0068(19) 0.017(2) -0.007(2)
O2 0.036(3) 0.033(3) 0.029(3) -0.011(2) 0.020(2) -0.004(2)
O3 0.027(3) 0.066(4) 0.025(3) -0.009(2) 0.016(2) -0.003(2)
N1 0.011(2) 0.021(3) 0.023(3) -0.001(2) 0.006(2) -0.001(2)
N2 0.010(2) 0.035(3) 0.025(3) -0.005(2) 0.007(2) -0.001(2)
C1 0.014(3) 0.020(4) 0.030(4) -0.002(3) 0.009(3) 0.002(3)
C2 0.015(3) 0.028(4) 0.024(3) 0.000(3) 0.010(3) -0.002(3)
C3 0.034(4) 0.035(4) 0.037(4) -0.012(3) 0.023(4) -0.012(3)
C4 0.021(4) 0.045(5) 0.030(4) -0.010(3) 0.010(3) -0.013(3)
C5 0.013(3) 0.032(4) 0.026(4) 0.001(3) 0.006(3) 0.004(3)
O4 0.023(2) 0.030(3) 0.020(2) 0.0031(19) 0.0042(19) -0.0025(18)
O5 0.043(3) 0.046(3) 0.032(3) -0.011(2) 0.026(3) -0.008(2)

loop_
_atom_type_symbol
_atom_type_description
_atom_type_scat_dispersion_real
_atom_type_scat_dispersion_imag
_atom_type_scat_source
C C 0.0033 0.0016 'International Tables Vol C Tables 4.2.6.8 and 6.1.1.4'
H H 0.0000 0.0000 'International Tables Vol C Tables 4.2.6.8 and 6.1.1.4'
N N 0.0061 0.0033 'International Tables Vol C Tables 4.2.6.8 and 6.1.1.4'
O O 0.0106 0.0060 'International Tables Vol C Tables 4.2.6.8 and 6.1.1.4'
Co Co 0.3494 0.9721 'International Tables Vol C Tables 4.2.6.8 and 6.1.1.4'

loop_
_geom_angle_atom_site_label_1
_geom_angle_atom_site_label_2
_geom_angle_atom_site_label_3
_geom_angle_site_symmetry_1
_geom_angle_site_symmetry_3
_geom_angle
O1 Co1 O1 3_755 . 180.00(15)
O1 Co1 N1 3_755 . 102.1(2)
O1 Co1 N1 . . 77.9(2)
O1 Co1 N1 3_755 3_755 77.9(2)
O1 Co1 N1 . 3_755 102.1(2)
N1 Co1 N1 . 3_755 180.0(3)
O1 Co1 O4 3_755 3_755 91.2(2)
O1 Co1 O4 . 3_755 88.8(2)
N1 Co1 O4 . 3_755 91.1(2)
N1 Co1 O4 3_755 3_755 88.9(2)
O1 Co1 O4 3_755 . 88.8(2)
O1 Co1 O4 . . 91.2(2)
N1 Co1 O4 . . 88.9(2)
N1 Co1 O4 3_755 . 91.1(2)
O4 Co1 O4 3_755 . 180.0(3)
C1 O1 Co1 . . 116.4(4)
C2 N1 N2 . . 119.1(5)
C2 N1 Co1 . . 114.6(4)
N2 N1 Co1 . . 126.3(4)
N1 N2 C5 . . 125.6(5)
N1 N2 H2B . . 108.0
C5 N2 H2B . . 108.1
O2 C1 O1 . . 126.1(6)
O2 C1 C2 . . 117.2(6)
O1 C1 C2 . . 116.8(5)
N1 C2 C3 . . 123.7(6)
N1 C2 C1 . . 114.2(5)
C3 C2 C1 . . 122.1(6)
C2 C3 C4 . . 112.5(6)
C2 C3 H3A . . 109.1
C4 C3 H3A . . 109.1
C2 C3 H3B . . 109.1
C4 C3 H3B . . 109.1
H3A C3 H3B . . 107.8
C5 C4 C3 . . 111.3(6)
C5 C4 H4C . . 109.4
C3 C4 H4C . . 109.4
C5 C4 H4D . . 109.4
C3 C4 H4D . . 109.4
H4C C4 H4D . . 108.0
O3 C5 N2 . . 119.7(6)
O3 C5 C4 . . 124.0(6)
N2 C5 C4 . . 116.2(6)
Co1 O4 H4A . . 111.8
Co1 O4 H4B . . 113.1
H4A O4 H4B . . 117.2
H5A O5 H5B . . 104.6

loop_
_geom_bond_atom_site_label_1
_geom_bond_atom_site_label_2
_geom_bond_site_symmetry_2
_geom_bond_distance
_geom_bond_publ_flag
Co1 O1 3_755 2.096(5) ?
Co1 O1 . 2.096(5) y
Co1 N1 . 2.169(6) y
Co1 N1 3_755 2.169(6) ?
Co1 O4 3_755 2.199(5) ?
Co1 O4 . 2.199(5) y
O1 C1 . 1.286(8) ?
O2 C1 . 1.278(8) ?
O3 C5 . 1.257(8) ?
N1 C2 . 1.311(8) ?
N1 N2 . 1.402(6) ?
N2 C5 . 1.403(9) ?
N2 H2B . 0.8832 ?
C1 C2 . 1.566(9) ?
C2 C3 . 1.522(9) ?
C3 C4 . 1.563(11) ?
C3 H3A . 0.9700 ?
C3 H3B . 0.9700 ?
C4 C5 . 1.549(9) ?
C4 H4C . 0.9700 ?
C4 H4D . 0.9700 ?
O4 H4A . 0.8487 ?
O4 H4B . 0.8500 ?
O5 H5A . 0.8504 ?
O5 H5B . 0.8504 ?

loop_
_geom_hbond_atom_site_label_D
_geom_hbond_atom_site_label_H
_geom_hbond_atom_site_label_A
_geom_hbond_site_symmetry_A
_geom_hbond_distance_DH
_geom_hbond_distance_HA
_geom_hbond_distance_DA
_geom_hbond_angle_DHA
N2 H2B O1 1_455 0.88 2.41 3.256(9) 160
N2 H2B O4 3_655 0.88 2.55 3.125(8) 124
O4 H4A O5 4_565 0.85 1.92 2.769(8) 176
O4 H4B O3 1_554 0.85 2.02 2.816(8) 156
O5 H5A O2 1_455 0.85 2.05 2.903(8) 180
O5 H5B O2 4_466 0.85 2.23 2.952(8) 143

loop_
_geom_torsion_atom_site_label_1
_geom_torsion_atom_site_label_2
_geom_torsion_atom_site_label_3
_geom_torsion_atom_site_label_4
_geom_torsion_site_symmetry_1
_geom_torsion
N1 Co1 O1 C1 3_755 -176.7(4)
N1 Co1 O1 C1 . 3.3(4)
O4 Co1 O1 C1 . 91.9(5)
O4 Co1 O1 C1 3_755 -88.1(5)
O1 Co1 N1 C2 . -3.4(4)
O1 Co1 N1 C2 3_755 176.6(4)
O4 Co1 N1 C2 . -94.9(5)
O4 Co1 N1 C2 3_755 85.1(5)
O1 Co1 N1 N2 . 177.6(5)
O1 Co1 N1 N2 3_755 -2.4(5)
O4 Co1 N1 N2 . 86.1(5)
O4 Co1 N1 N2 3_755 -93.9(5)
C2 N1 N2 C5 . -10.3(9)
Co1 N1 N2 C5 . 168.6(5)
Co1 O1 C1 O2 . 176.5(5)
Co1 O1 C1 C2 . -2.8(7)
N2 N1 C2 C3 . 0.5(9)
Co1 N1 C2 C3 . -178.6(5)
N2 N1 C2 C1 . -178.0(5)
Co1 N1 C2 C1 . 3.0(7)
O2 C1 C2 N1 . -179.6(6)
O1 C1 C2 N1 . -0.2(8)
O2 C1 C2 C3 . 1.9(9)
O1 C1 C2 C3 . -178.7(6)
N1 C2 C3 C4 . 24.5(10)
C1 C2 C3 C4 . -157.1(6)
C2 C3 C4 C5 . -38.2(9)
N1 N2 C5 O3 . 175.4(6)
N1 N2 C5 C4 . -7.3(9)
C3 C4 C5 O3 . -151.7(7)
C3 C4 C5 N2 . 31.1(9)
